data_1534398
loop_
_publ_author_name
'Chen, Jun-Feng'
'Gong, Dan-Ping'
'Wen, Jing'
'Ma, Haibo'
'Cao, Deng-Ke'

_publ_section_title
;
 2-(Anthracenyl)-4,5-bis(2,5-dimethyl(3-thienyl))-1H-imidazole:
 regulatable stacking structures, reversible grinding- and heating-induced
 emission switching, and solid-state photodimerization behavior
;
_journal_issue 1
_journal_name_full 'Chem. Sci.'
_journal_page_first 451
_journal_paper_doi 10.1039/C5SC03201F
_journal_volume 7
_journal_year 2016
_chemical_formula_moiety 'C29 H24 N2 S2, 2(CH3OH)'
_chemical_formula_sum 'C31 H32 N2 O2 S2'
_chemical_formula_weight 528.71
_chemical_name_systematic
; 
 ? 
;
_space_group_IT_number 14
_symmetry_cell_setting monoclinic
_symmetry_space_group_name_Hall '-P 2ybc'
_symmetry_space_group_name_H-M 'P 1 21/c 1'
_atom_sites_solution_hydrogens geom
_atom_sites_solution_primary direct
_atom_sites_solution_secondary difmap
_audit_creation_method SHELXL-97
_audit_update_record
;
2015-07-27 deposited with the CCDC.
2015-10-08 downloaded from the CCDC.
;
_cell_angle_alpha 90.00
_cell_angle_beta 104.184(5)
_cell_angle_gamma 90.00
_cell_formula_units_Z 4
_cell_length_a 22.178(6)
_cell_length_b 7.454(2)
_cell_length_c 18.052(5)
_cell_measurement_reflns_used 2285
_cell_measurement_temperature 296(2)
_cell_measurement_theta_max 22.694
_cell_measurement_theta_min 2.6165
_cell_volume 2893.3(14)
_computing_cell_refinement SMART
_computing_data_collection 'SMART (Bruker, 2000)'
_computing_data_reduction 'SAINT (Bruker, 2000)'
_computing_molecular_graphics SHELXTL
_computing_publication_material SHELXTL
_computing_structure_refinement SHELXTL
_computing_structure_solution 'SHELXTL (Bruker, 2000)'
_diffrn_ambient_temperature 296(2)
_diffrn_measured_fraction_theta_full 0.999
_diffrn_measured_fraction_theta_max 0.999
_diffrn_measurement_device_type 'Bruker Smart Aepex CCD area detector'
_diffrn_measurement_method 'phi and omega scans'
_diffrn_radiation_monochromator graphite
_diffrn_radiation_source 'fine-focus sealed tube'
_diffrn_radiation_type MoK\a
_diffrn_radiation_wavelength 0.71073
_diffrn_reflns_av_R_equivalents 0.0693
_diffrn_reflns_av_sigmaI/netI 0.0808
_diffrn_reflns_limit_h_max 27
_diffrn_reflns_limit_h_min -27
_diffrn_reflns_limit_k_max 9
_diffrn_reflns_limit_k_min -9
_diffrn_reflns_limit_l_max 22
_diffrn_reflns_limit_l_min -15
_diffrn_reflns_number 16465
_diffrn_reflns_theta_full 26.00
_diffrn_reflns_theta_max 26.00
_diffrn_reflns_theta_min 0.95
_exptl_absorpt_coefficient_mu 0.214
_exptl_absorpt_correction_T_max 0.983
_exptl_absorpt_correction_T_min 0.938
_exptl_absorpt_correction_type multi-scan
_exptl_absorpt_process_details 'SADABS; Bruker, 2000'
_exptl_crystal_colour colorless
_exptl_crystal_density_diffrn 1.214
_exptl_crystal_density_method 'not measured'
_exptl_crystal_description lammellar
_exptl_crystal_F_000 1120
_exptl_crystal_size_max 0.3
_exptl_crystal_size_mid 0.25
_exptl_crystal_size_min 0.08
_refine_diff_density_max 0.267
_refine_diff_density_min -0.273
_refine_diff_density_rms 0.056
_refine_ls_extinction_method none
_refine_ls_goodness_of_fit_ref 1.055
_refine_ls_hydrogen_treatment constr
_refine_ls_matrix_type full
_refine_ls_number_parameters 334
_refine_ls_number_reflns 5678
_refine_ls_number_restraints 0
_refine_ls_restrained_S_all 1.055
_refine_ls_R_factor_all 0.1235
_refine_ls_R_factor_gt 0.0554
_refine_ls_shift/su_max 0.000
_refine_ls_shift/su_mean 0.000
_refine_ls_structure_factor_coef Fsqd
_refine_ls_weighting_details 'calc w=1/[\s^2^(Fo^2^)+(0.0569P)^2^+0.0000P] where P=(Fo^2^+2Fc^2^)/3'
_refine_ls_weighting_scheme calc
_refine_ls_wR_factor_gt 0.1208
_refine_ls_wR_factor_ref 0.1449
_reflns_number_gt 3001
_reflns_number_total 5678
_reflns_threshold_expression >2sigma(I)
_cod_data_source_file c5sc03201f2.cif
_cod_data_source_block 1
_cod_depositor_comments
;
The following automatic conversions were performed:

'_symmetry_cell_setting' value 'Monoclinic' changed to 'monoclinic'
according to
/usr/data/users/saulius/crontab/automatic-downloads/rss-feeds/RSC/lib/dictionaries/cif_core.dic
dictionary named 'cif_core.dic' version 2.4.2 from 2011-04-26.

Automatic conversion script
Id: cif_fix_values 3271 2015-04-21 07:52:19Z andrius 

 Adding full bibliography for 1534397--1534400.cif.
;
_cod_original_cell_volume 2893.5(14)
_cod_original_sg_symbol_H-M 'P2(1)/c  '
_cod_database_code 1534398

loop_
_symmetry_equiv_pos_as_xyz
'x, y, z'
'-x, y+1/2, -z+1/2'
'-x, -y, -z'
'x, -y-1/2, z-1/2'

loop_
_atom_site_label
_atom_site_type_symbol
_atom_site_fract_x
_atom_site_fract_y
_atom_site_fract_z
_atom_site_U_iso_or_equiv
_atom_site_adp_type
_atom_site_occupancy
_atom_site_symmetry_multiplicity
_atom_site_calc_flag
_atom_site_refinement_flags
S1 S 0.38005(4) -0.28562(11) 1.14117(5) 0.0560(3) Uani 1 1 d .
S2 S 0.47806(3) 0.21948(12) 0.93178(5) 0.0533(3) Uani 1 1 d .
O1 O 0.18798(11) 0.1990(3) 0.16325(14) 0.0778(8) Uani 1 1 d .
H1B H 0.2190 0.1899 0.2016 0.093 Uiso 1 1 d R
O2 O 0.22493(12) 0.4974(4) 0.79006(13) 0.0817(8) Uani 1 1 d .
H2D H 0.2347 0.4419 0.8325 0.098 Uiso 1 1 d R
N1 N 0.25649(10) 0.3174(3) 0.92731(13) 0.0405(6) Uani 1 1 d .
N2 N 0.23717(10) 0.1998(3) 1.03106(14) 0.0406(6) Uani 1 1 d .
H2A H 0.2179 0.1758 1.0659 0.049 Uiso 1 1 calc R
C1 C 0.15160(12) 0.3785(4) 0.94998(17) 0.0414(8) Uani 1 1 d .
C2 C 0.14016(13) 0.5436(4) 0.98206(18) 0.0451(8) Uani 1 1 d .
C3 C 0.18679(16) 0.6436(5) 1.0329(2) 0.0600(10) Uani 1 1 d .
H3A H 0.2277 0.6028 1.0443 0.072 Uiso 1 1 calc R
C4 C 0.17311(18) 0.7986(5) 1.0654(2) 0.0714(11) Uani 1 1 d .
H4A H 0.2042 0.8607 1.0998 0.086 Uiso 1 1 calc R
C5 C 0.1120(2) 0.8638(5) 1.0470(3) 0.0817(13) Uani 1 1 d .
H5A H 0.1030 0.9702 1.0689 0.098 Uiso 1 1 calc R
C6 C 0.06670(18) 0.7763(5) 0.9986(2) 0.0700(11) Uani 1 1 d .
H6A H 0.0267 0.8238 0.9872 0.084 Uiso 1 1 calc R
C7 C 0.07766(15) 0.6112(5) 0.9638(2) 0.0525(9) Uani 1 1 d .
C8 C 0.03123(15) 0.5134(5) 0.9159(2) 0.0598(10) Uani 1 1 d .
H8A H -0.0089 0.5597 0.9036 0.072 Uiso 1 1 calc R
C9 C 0.04183(14) 0.3497(5) 0.88529(18) 0.0525(9) Uani 1 1 d .
C10 C -0.00669(17) 0.2436(6) 0.8388(2) 0.0711(11) Uani 1 1 d .
H10A H -0.0473 0.2865 0.8272 0.085 Uiso 1 1 calc R
C11 C 0.00516(18) 0.0838(7) 0.8116(2) 0.0824(13) Uani 1 1 d .
H11A H -0.0271 0.0181 0.7809 0.099 Uiso 1 1 calc R
C12 C 0.06637(19) 0.0140(6) 0.8291(2) 0.0762(11) Uani 1 1 d .
H12A H 0.0740 -0.0978 0.8105 0.091 Uiso 1 1 calc R
C13 C 0.11349(16) 0.1085(5) 0.87259(19) 0.0597(9) Uani 1 1 d .
H13A H 0.1535 0.0609 0.8831 0.072 Uiso 1 1 calc R
C14 C 0.10407(13) 0.2782(4) 0.90284(17) 0.0456(8) Uani 1 1 d .
C15 C 0.21564(13) 0.3039(4) 0.96937(17) 0.0408(7) Uani 1 1 d .
C16 C 0.29538(12) 0.1380(4) 1.02895(17) 0.0378(7) Uani 1 1 d .
C17 C 0.30721(12) 0.2164(4) 0.96522(16) 0.0374(7) Uani 1 1 d .
C18 C 0.44269(15) 0.2692(5) 1.06845(18) 0.0611(10) Uani 1 1 d .
H18A H 0.4067 0.2740 1.0891 0.092 Uiso 1 1 calc R
H18B H 0.4643 0.3818 1.0770 0.092 Uiso 1 1 calc R
H18C H 0.4698 0.1751 1.0931 0.092 Uiso 1 1 calc R
C19 C 0.42282(13) 0.2329(4) 0.98461(17) 0.0408(7) Uani 1 1 d .
C20 C 0.36483(12) 0.2096(4) 0.93828(16) 0.0368(7) Uani 1 1 d .
C21 C 0.36560(13) 0.1830(4) 0.86022(17) 0.0441(8) Uani 1 1 d .
H21A H 0.3297 0.1663 0.8215 0.053 Uiso 1 1 calc R
C22 C 0.42322(13) 0.1841(4) 0.84752(17) 0.0447(8) Uani 1 1 d .
C23 C 0.44260(16) 0.1603(5) 0.77368(19) 0.0681(11) Uani 1 1 d .
H23A H 0.4064 0.1425 0.7326 0.102 Uiso 1 1 calc R
H23B H 0.4694 0.0579 0.7776 0.102 Uiso 1 1 calc R
H23C H 0.4644 0.2656 0.7638 0.102 Uiso 1 1 calc R
C24 C 0.34980(16) -0.2240(4) 0.98402(18) 0.0588(9) Uani 1 1 d .
H24A H 0.3318 -0.1358 0.9463 0.088 Uiso 1 1 calc R
H24B H 0.3258 -0.3324 0.9745 0.088 Uiso 1 1 calc R
H24C H 0.3917 -0.2485 0.9812 0.088 Uiso 1 1 calc R
C25 C 0.35009(13) -0.1541(4) 1.06219(17) 0.0426(8) Uani 1 1 d .
C26 C 0.32736(12) 0.0016(4) 1.08306(17) 0.0390(7) Uani 1 1 d .
C27 C 0.33322(13) 0.0121(4) 1.16379(18) 0.0459(8) Uani 1 1 d .
H27A H 0.3192 0.1095 1.1871 0.055 Uiso 1 1 calc R
C28 C 0.36106(14) -0.1327(4) 1.20317(18) 0.0510(8) Uani 1 1 d .
C29 C 0.37704(18) -0.1651(5) 1.28860(19) 0.0757(12) Uani 1 1 d .
H29A H 0.3630 -0.0654 1.3136 0.114 Uiso 1 1 calc R
H29B H 0.4213 -0.1777 1.3071 0.114 Uiso 1 1 calc R
H29C H 0.3570 -0.2728 1.2993 0.114 Uiso 1 1 calc R
C30 C 0.1523(3) 0.3345(8) 0.1792(3) 0.182(3) Uani 1 1 d .
H30A H 0.1407 0.3104 0.2260 0.273 Uiso 1 1 d R
H30B H 0.1754 0.4445 0.1840 0.273 Uiso 1 1 d R
H30C H 0.1156 0.3450 0.1382 0.273 Uiso 1 1 d R
C31 C 0.1945(2) 0.6574(6) 0.7984(3) 0.1044(16) Uani 1 1 d .
H31A H 0.1836 0.7197 0.7504 0.157 Uiso 1 1 d R
H31B H 0.1575 0.6304 0.8148 0.157 Uiso 1 1 d R
H31C H 0.2214 0.7316 0.8359 0.157 Uiso 1 1 d R

loop_
_atom_site_aniso_label
_atom_site_aniso_U_11
_atom_site_aniso_U_22
_atom_site_aniso_U_33
_atom_site_aniso_U_23
_atom_site_aniso_U_13
_atom_site_aniso_U_12
S1 0.0664(5) 0.0495(5) 0.0525(6) 0.0127(5) 0.0156(5) 0.0171(4)
S2 0.0403(4) 0.0688(6) 0.0539(6) -0.0022(5) 0.0177(4) -0.0016(4)
O1 0.0907(18) 0.0904(19) 0.0609(17) 0.0007(15) 0.0352(15) 0.0189(16)
O2 0.117(2) 0.0798(18) 0.0490(17) 0.0149(14) 0.0215(16) 0.0196(17)
N1 0.0364(13) 0.0486(15) 0.0374(15) 0.0097(13) 0.0109(12) 0.0078(12)
N2 0.0394(13) 0.0452(15) 0.0421(15) 0.0117(13) 0.0192(12) 0.0060(12)
C1 0.0359(16) 0.0507(19) 0.0395(19) 0.0145(15) 0.0129(15) 0.0071(15)
C2 0.0415(17) 0.0456(19) 0.052(2) 0.0117(17) 0.0192(16) 0.0038(15)
C3 0.055(2) 0.053(2) 0.077(3) 0.006(2) 0.026(2) -0.0022(18)
C4 0.076(3) 0.058(2) 0.087(3) -0.008(2) 0.033(2) -0.012(2)
C5 0.090(3) 0.056(2) 0.114(4) -0.002(2) 0.054(3) 0.009(2)
C6 0.062(2) 0.064(2) 0.093(3) 0.010(2) 0.038(2) 0.015(2)
C7 0.0490(19) 0.058(2) 0.057(2) 0.0151(19) 0.0246(18) 0.0141(17)
C8 0.0395(18) 0.079(3) 0.061(2) 0.014(2) 0.0118(18) 0.0155(19)
C9 0.0439(18) 0.076(3) 0.038(2) 0.0128(18) 0.0106(17) 0.0037(18)
C10 0.051(2) 0.109(3) 0.048(2) 0.003(2) 0.0031(19) -0.002(2)
C11 0.065(3) 0.126(4) 0.051(3) -0.017(3) 0.004(2) -0.027(3)
C12 0.084(3) 0.084(3) 0.060(3) -0.019(2) 0.016(2) -0.007(2)
C13 0.059(2) 0.071(3) 0.048(2) -0.0046(19) 0.0108(19) 0.002(2)
C14 0.0422(17) 0.059(2) 0.0375(18) 0.0098(17) 0.0130(15) 0.0051(16)
C15 0.0419(16) 0.0417(17) 0.0398(18) 0.0066(16) 0.0119(15) 0.0057(14)
C16 0.0357(15) 0.0411(17) 0.0374(18) 0.0051(15) 0.0104(14) 0.0038(13)
C17 0.0389(15) 0.0386(16) 0.0345(17) 0.0035(15) 0.0085(14) 0.0041(14)
C18 0.0515(19) 0.081(3) 0.048(2) -0.015(2) 0.0085(17) -0.0094(18)
C19 0.0419(16) 0.0436(18) 0.0403(18) -0.0024(15) 0.0163(15) -0.0023(14)
C20 0.0351(15) 0.0374(16) 0.0392(18) 0.0011(15) 0.0118(14) 0.0015(13)
C21 0.0426(17) 0.051(2) 0.0380(19) 0.0017(15) 0.0080(15) -0.0013(14)
C22 0.0473(17) 0.0493(19) 0.0401(19) -0.0007(16) 0.0157(16) -0.0013(15)
C23 0.076(2) 0.083(3) 0.054(2) -0.007(2) 0.034(2) -0.001(2)
C24 0.075(2) 0.053(2) 0.049(2) -0.0028(18) 0.0154(19) 0.0101(18)
C25 0.0426(16) 0.0429(18) 0.0423(19) 0.0045(15) 0.0107(15) 0.0046(14)
C26 0.0355(15) 0.0448(18) 0.0378(19) 0.0062(15) 0.0112(14) 0.0010(14)
C27 0.0514(18) 0.0453(19) 0.043(2) 0.0037(16) 0.0160(16) 0.0066(15)
C28 0.0561(19) 0.056(2) 0.041(2) 0.0128(17) 0.0123(17) 0.0074(17)
C29 0.099(3) 0.083(3) 0.047(2) 0.020(2) 0.021(2) 0.024(2)
C30 0.281(8) 0.152(5) 0.159(6) 0.052(4) 0.143(6) 0.133(6)
C31 0.140(4) 0.087(3) 0.081(3) 0.021(3) 0.019(3) 0.040(3)

loop_
_atom_type_symbol
_atom_type_description
_atom_type_scat_dispersion_real
_atom_type_scat_dispersion_imag
_atom_type_scat_source
C C 0.0033 0.0016 'International Tables Vol C Tables 4.2.6.8 and 6.1.1.4'
H H 0.0000 0.0000 'International Tables Vol C Tables 4.2.6.8 and 6.1.1.4'
N N 0.0061 0.0033 'International Tables Vol C Tables 4.2.6.8 and 6.1.1.4'
O O 0.0106 0.0060 'International Tables Vol C Tables 4.2.6.8 and 6.1.1.4'
S S 0.1246 0.1234 'International Tables Vol C Tables 4.2.6.8 and 6.1.1.4'

loop_
_geom_angle_atom_site_label_1
_geom_angle_atom_site_label_2
_geom_angle_atom_site_label_3
_geom_angle
C28 S1 C25 93.15(15)
C22 S2 C19 93.07(14)
C30 O1 H1B 106.5
C31 O2 H2D 110.0
C15 N1 C17 105.2(2)
C15 N2 C16 108.3(2)
C15 N2 H2A 125.8
C16 N2 H2A 125.8
C14 C1 C2 122.1(3)
C14 C1 C15 118.6(3)
C2 C1 C15 119.2(3)
C1 C2 C3 123.4(3)
C1 C2 C7 118.2(3)
C3 C2 C7 118.4(3)
C4 C3 C2 121.4(3)
C4 C3 H3A 119.3
C2 C3 H3A 119.3
C3 C4 C5 119.7(4)
C3 C4 H4A 120.1
C5 C4 H4A 120.1
C6 C5 C4 121.2(4)
C6 C5 H5A 119.4
C4 C5 H5A 119.4
C5 C6 C7 121.9(3)
C5 C6 H6A 119.0
C7 C6 H6A 119.0
C8 C7 C6 123.3(3)
C8 C7 C2 119.3(3)
C6 C7 C2 117.4(3)
C7 C8 C9 122.8(3)
C7 C8 H8A 118.6
C9 C8 H8A 118.6
C8 C9 C10 123.0(3)
C8 C9 C14 119.1(3)
C10 C9 C14 117.9(3)
C11 C10 C9 121.3(4)
C11 C10 H10A 119.3
C9 C10 H10A 119.3
C10 C11 C12 120.6(4)
C10 C11 H11A 119.7
C12 C11 H11A 119.7
C13 C12 C11 120.3(4)
C13 C12 H12A 119.8
C11 C12 H12A 119.8
C12 C13 C14 121.8(3)
C12 C13 H13A 119.1
C14 C13 H13A 119.1
C1 C14 C13 123.6(3)
C1 C14 C9 118.4(3)
C13 C14 C9 118.1(3)
N1 C15 N2 111.4(2)
N1 C15 C1 126.0(3)
N2 C15 C1 122.4(2)
C17 C16 N2 104.7(2)
C17 C16 C26 133.9(3)
N2 C16 C26 121.1(2)
C16 C17 N1 110.3(2)
C16 C17 C20 128.4(3)
N1 C17 C20 121.3(2)
C19 C18 H18A 109.5
C19 C18 H18B 109.5
H18A C18 H18B 109.5
C19 C18 H18C 109.5
H18A C18 H18C 109.5
H18B C18 H18C 109.5
C20 C19 C18 130.2(3)
C20 C19 S2 110.1(2)
C18 C19 S2 119.7(2)
C19 C20 C21 112.7(2)
C19 C20 C17 123.8(3)
C21 C20 C17 123.4(3)
C22 C21 C20 114.0(3)
C22 C21 H21A 123.0
C20 C21 H21A 123.0
C21 C22 C23 129.4(3)
C21 C22 S2 110.1(2)
C23 C22 S2 120.5(2)
C22 C23 H23A 109.5
C22 C23 H23B 109.5
H23A C23 H23B 109.5
C22 C23 H23C 109.5
H23A C23 H23C 109.5
H23B C23 H23C 109.5
C25 C24 H24A 109.5
C25 C24 H24B 109.5
H24A C24 H24B 109.5
C25 C24 H24C 109.5
H24A C24 H24C 109.5
H24B C24 H24C 109.5
C26 C25 C24 129.9(3)
C26 C25 S1 110.6(2)
C24 C25 S1 119.4(2)
C25 C26 C27 112.5(3)
C25 C26 C16 124.1(3)
C27 C26 C16 123.2(3)
C28 C27 C26 113.9(3)
C28 C27 H27A 123.0
C26 C27 H27A 123.0
C27 C28 C29 128.6(3)
C27 C28 S1 109.8(2)
C29 C28 S1 121.5(2)
C28 C29 H29A 109.5
C28 C29 H29B 109.5
H29A C29 H29B 109.5
C28 C29 H29C 109.5
H29A C29 H29C 109.5
H29B C29 H29C 109.5
O1 C30 H30A 110.1
O1 C30 H30B 109.2
H30A C30 H30B 109.5
O1 C30 H30C 109.1
H30A C30 H30C 109.5
H30B C30 H30C 109.5
O2 C31 H31A 109.7
O2 C31 H31B 109.1
H31A C31 H31B 109.5
O2 C31 H31C 109.6
H31A C31 H31C 109.5
H31B C31 H31C 109.5

loop_
_geom_bond_atom_site_label_1
_geom_bond_atom_site_label_2
_geom_bond_distance
S1 C28 1.721(3)
S1 C25 1.724(3)
S2 C22 1.719(3)
S2 C19 1.730(3)
O1 C30 1.356(5)
O1 H1B 0.8501
O2 C31 1.396(4)
O2 H2D 0.8500
N1 C15 1.321(3)
N1 C17 1.387(3)
N2 C15 1.346(3)
N2 C16 1.380(3)
N2 H2A 0.8600
C1 C14 1.398(4)
C1 C2 1.409(4)
C1 C15 1.485(4)
C2 C3 1.415(4)
C2 C7 1.435(4)
C3 C4 1.364(5)
C3 H3A 0.9300
C4 C5 1.401(5)
C4 H4A 0.9300
C5 C6 1.329(5)
C5 H5A 0.9300
C6 C7 1.430(5)
C6 H6A 0.9300
C7 C8 1.379(5)
C8 C9 1.383(5)
C8 H8A 0.9300
C9 C10 1.430(5)
C9 C14 1.441(4)
C10 C11 1.339(5)
C10 H10A 0.9300
C11 C12 1.415(5)
C11 H11A 0.9300
C12 C13 1.342(5)
C12 H12A 0.9300
C13 C14 1.414(4)
C13 H13A 0.9300
C16 C17 1.372(4)
C16 C26 1.467(4)
C17 C20 1.475(4)
C18 C19 1.494(4)
C18 H18A 0.9600
C18 H18B 0.9600
C18 H18C 0.9600
C19 C20 1.362(4)
C20 C21 1.427(4)
C21 C22 1.353(4)
C21 H21A 0.9300
C22 C23 1.508(4)
C23 H23A 0.9600
C23 H23B 0.9600
C23 H23C 0.9600
C24 C25 1.503(4)
C24 H24A 0.9600
C24 H24B 0.9600
C24 H24C 0.9600
C25 C26 1.355(4)
C26 C27 1.433(4)
C27 C28 1.355(4)
C27 H27A 0.9300
C28 C29 1.515(4)
C29 H29A 0.9600
C29 H29B 0.9600
C29 H29C 0.9600
C30 H30A 0.9600
C30 H30B 0.9600
C30 H30C 0.9602
C31 H31A 0.9600
C31 H31B 0.9600
C31 H31C 0.9599
